data_2205732
loop_
_publ_author_name
'Hu, Xiao-Fen'
'Feng, Ya-Qing'
'Liu, Xin-Gang'
'Qiao, Kang-Jian'

_publ_section_title
10''-(4-Chlorobenzylidene)-5''-(4-chlorophenyl)-4'-(2,4-dichlorophenyl)-1'-methyl-2,3,2'',3'',7'',8'',9'',10''-octahydro-1<i>H</i>,5''<i>H</i>,6''<i>H</i>-indole-3-spiro-2'-pyrrolidine-3'-spiro-2''-cyclohepteno[1,2-<i>d</i>]thiazolo[3,2-<i>a</i>]pyrimidine-2,3''-dione
_journal_issue 5
_journal_name_full 'Acta Crystallographica Section E'
_journal_page_first o1411
_journal_page_last o1413
_journal_paper_doi 10.1107/S1600536805011621
_journal_volume 61
_journal_year 2005
_chemical_formula_iupac 'C41 H32 Cl4 N4 O2 S'
_chemical_formula_moiety 'C41 H32 Cl4 N4 O2 S'
_chemical_formula_sum 'C41 H32 Cl4 N4 O2 S'
_chemical_formula_weight 786.6
_chemical_melting_point 214
_chemical_name_systematic
; 1-N-methyl-spiro[2.3']oxindole-spiro[3.2"]5"-(4-chloro)phenyl
-10"-(4-chloro)benzylidene-2",3",6",7",8",9"-hexahydro-5H,10H-
cyclohepteno[1,2-d]thiazolo[3,2-a]pyrimidin-3"-one-4-(2,4-
dichloro)phenyl-pyrrolidine
;
_space_group_IT_number 82
_symmetry_cell_setting tetragonal
_symmetry_space_group_name_Hall 'I -4'
_symmetry_space_group_name_H-M 'I -4'
_cell_angle_alpha 90.00
_cell_angle_beta 90.00
_cell_angle_gamma 90.00
_cell_formula_units_Z 8
_cell_length_a 25.035(2)
_cell_length_b 25.035(2)
_cell_length_c 11.929(2)
_cell_measurement_reflns_used 2525
_cell_measurement_temperature 293(2)
_cell_measurement_theta_max 20.89
_cell_measurement_theta_min 2.49
_cell_volume 7476.5(15)
_computing_cell_refinement SMART
_computing_data_collection 'SMART (Bruker, 1997)'
_computing_data_reduction 'SAINT (Bruker, 1997)'
_computing_molecular_graphics 'SHELXTL (Bruker, 1997)'
_computing_publication_material SHELXTL
_computing_structure_refinement 'SHELXL97 (Sheldrick, 1997)'
_computing_structure_solution 'SHELXS97 (Sheldrick, 1997)'
_diffrn_ambient_temperature 293(2)
_diffrn_measured_fraction_theta_full 0.996
_diffrn_measured_fraction_theta_max 0.996
_diffrn_measurement_device_type 'Bruker SMART CCD area-detector'
_diffrn_measurement_method '\f and \w scans'
_diffrn_radiation_monochromator graphite
_diffrn_radiation_source 'fine-focus sealed tube'
_diffrn_radiation_type MoK\a
_diffrn_radiation_wavelength 0.71073
_diffrn_reflns_av_R_equivalents 0.0487
_diffrn_reflns_av_sigmaI/netI 0.0616
_diffrn_reflns_limit_h_max 31
_diffrn_reflns_limit_h_min -29
_diffrn_reflns_limit_k_max 29
_diffrn_reflns_limit_k_min -31
_diffrn_reflns_limit_l_max 10
_diffrn_reflns_limit_l_min -14
_diffrn_reflns_number 21971
_diffrn_reflns_theta_full 26.41
_diffrn_reflns_theta_max 26.41
_diffrn_reflns_theta_min 1.15
_diffrn_standards_decay_% 0
_diffrn_standards_number 0
_exptl_absorpt_coefficient_mu 0.415
_exptl_absorpt_correction_T_max 0.905
_exptl_absorpt_correction_T_min 0.826
_exptl_absorpt_correction_type multi-scan
_exptl_absorpt_process_details '(SADABS; Bruker, 1997)'
_exptl_crystal_colour colorless
_exptl_crystal_density_diffrn 1.396
_exptl_crystal_density_meas ?
_exptl_crystal_density_method 'not measured'
_exptl_crystal_description block
_exptl_crystal_F_000 3248
_exptl_crystal_size_max 0.40
_exptl_crystal_size_mid 0.36
_exptl_crystal_size_min 0.24
_refine_diff_density_max 0.489
_refine_diff_density_min -0.227
_refine_ls_abs_structure_details 'Flack (1983), 3609 Friedel pairs'
_refine_ls_abs_structure_Flack -0.10(8)
_refine_ls_extinction_method none
_refine_ls_goodness_of_fit_ref 1.004
_refine_ls_hydrogen_treatment constr
_refine_ls_matrix_type full
_refine_ls_number_parameters 562
_refine_ls_number_reflns 7655
_refine_ls_number_restraints 66
_refine_ls_restrained_S_all 1.014
_refine_ls_R_factor_all 0.1156
_refine_ls_R_factor_gt 0.0485
_refine_ls_shift/su_max 0.004
_refine_ls_shift/su_mean 0.000
_refine_ls_structure_factor_coef Fsqd
_refine_ls_weighting_details 'calc w=1/[\s^2^(Fo^2^)+(0.0888P)^2^+0.1414P] where P=(Fo^2^+2Fc^2^)/3'
_refine_ls_weighting_scheme calc
_refine_ls_wR_factor_ref 0.1678
_reflns_number_gt 4391
_reflns_number_total 7655
_reflns_threshold_expression I>2\s(I)
_cod_data_source_file hg6161.cif
_cod_data_source_block I
_cod_depositor_comments
;
The following automatic conversions were performed:
'_symmetry_cell_setting' value 'Tetragonal' changed to 'tetragonal'
according to '/home/saulius/struct/CIF-dictionaries/cif_core.dic'
dictionary named 'cif_core.dic' version 2.4.1 from 2010-06-29.

Automatic conversion script
Id: cif_fix_enum 1527 2010-12-29 10:47:43Z saulius 

The following automatic conversions were performed:

'_symmetry_cell_setting' value 'Tetragonal' changed to 'tetragonal'
according to /home/saulius/struct/CIF-dictionaries/cif_core.dic
dictionary named 'cif_core.dic' version 2.4.1 from 2010-06-29.

Automatic conversion script
Id: cif_fix_values 1715 2011-07-08 13:25:40Z adriana 

The following automatic conversions were performed:

'_exptl_crystal_density_meas' value 'NONE' was changed to '?' - the
value is perceived as not measured.

Automatic conversion script
Id: cif_fix_values 3008 2015-01-20 13:52:24Z robertas 
;
_cod_original_cell_volume 7476.6(16)
_cod_original_sg_symbol_Hall I-4
_cod_original_sg_symbol_H-M I-4
_cod_database_code 2205732

loop_
_symmetry_equiv_pos_as_xyz
'x, y, z'
'-x, -y, z'
'y, -x, -z'
'-y, x, -z'
'x+1/2, y+1/2, z+1/2'
'-x+1/2, -y+1/2, z+1/2'
'y+1/2, -x+1/2, -z+1/2'
'-y+1/2, x+1/2, -z+1/2'

loop_
_atom_site_label
_atom_site_fract_x
_atom_site_fract_y
_atom_site_fract_z
_atom_site_U_iso_or_equiv
_atom_site_adp_type
_atom_site_calc_flag
_atom_site_refinement_flags
_atom_site_occupancy
_atom_site_disorder_assembly
_atom_site_disorder_group
_atom_site_type_symbol
S1 0.87734(5) 0.13344(4) 1.01907(10) 0.0499(3) Uani d . 1 . . S
Cl1 0.71898(7) 0.15396(8) 1.1140(2) 0.1322(9) Uani d . 1 . . Cl
Cl2 0.68229(8) 0.01616(8) 0.78233(19) 0.1154(7) Uani d . 1 . . Cl
Cl3 0.61103(5) 0.32349(6) 1.16351(14) 0.0787(4) Uani d . 1 . . Cl
N1 0.88644(14) 0.23506(14) 0.9567(3) 0.0472(9) Uani d . 1 . . N
N2 0.85879(14) 0.21629(14) 1.1432(3) 0.0488(9) Uani d . 1 . . N
N3 0.87956(17) 0.06058(17) 1.3141(4) 0.0640(11) Uani d . 1 . . N
N4 0.99220(16) 0.07382(17) 1.1524(4) 0.0649(11) Uani d . 1 . . N
H4 1.0177 0.0601 1.1135 0.078 Uiso calc R 1 . . H
O1 0.92356(14) 0.02172(14) 1.0872(3) 0.0677(9) Uani d . 1 . . O
O2 0.82943(14) 0.18224(14) 1.3074(3) 0.0657(9) Uani d . 1 . . O
C1 0.85993(17) 0.12016(18) 1.1656(4) 0.0493(11) Uani d . 1 . . C
C2 0.81117(19) 0.08106(19) 1.1861(5) 0.0599(13) Uani d . 1 . . C
H2A 0.7863 0.1006 1.2346 0.072 Uiso calc R 1 . . H
C3 0.8340(2) 0.0363(2) 1.2579(5) 0.0732(16) Uani d . 1 . . C
H3A 0.8078 0.0239 1.3120 0.088 Uiso calc R 1 . . H
H3B 0.8451 0.0064 1.2118 0.088 Uiso calc R 1 . . H
C4 0.90755(18) 0.09250(18) 1.2305(4) 0.0516(11) Uani d . 1 . . C
C5 0.9403(2) 0.0578(2) 1.1460(4) 0.0575(12) Uani d . 1 . . C
C6 0.99917(19) 0.1155(2) 1.2301(4) 0.0581(12) Uani d . 1 . . C
C7 0.95037(19) 0.12851(19) 1.2783(4) 0.0542(12) Uani d . 1 . . C
C8 0.9490(2) 0.1661(2) 1.3623(5) 0.0672(14) Uani d . 1 . . C
H8A 0.9172 0.1743 1.3987 0.081 Uiso calc R 1 . . H
C9 0.9969(2) 0.1920(3) 1.3919(5) 0.0820(17) Uani d . 1 . . C
H9A 0.9964 0.2184 1.4468 0.098 Uiso calc R 1 . . H
C10 1.0438(2) 0.1790(3) 1.3411(6) 0.0878(19) Uani d . 1 . . C
H10A 1.0750 0.1964 1.3622 0.105 Uiso calc R 1 . . H
C11 1.0458(2) 0.1403(3) 1.2588(6) 0.0844(18) Uani d . 1 . . C
H11A 1.0778 0.1314 1.2239 0.101 Uiso calc R 1 . . H
C12 0.9130(3) 0.0236(3) 1.3768(5) 0.0877(18) Uani d . 1 . . C
H12A 0.9419 0.0428 1.4109 0.132 Uiso calc R 1 . . H
H12B 0.9270 -0.0030 1.3269 0.132 Uiso calc R 1 . . H
H12C 0.8920 0.0066 1.4340 0.132 Uiso calc R 1 . . H
C13 0.77989(18) 0.06592(18) 1.0845(5) 0.0566(12) Uani d . 1 . . C
C14 0.7367(2) 0.0950(2) 1.0464(6) 0.0814(18) Uani d . 1 . . C
C15 0.7059(2) 0.0799(3) 0.9552(6) 0.0869(19) Uani d . 1 . . C
H15A 0.6759 0.0996 0.9352 0.104 Uiso calc R 1 . . H
C16 0.7199(2) 0.0362(2) 0.8959(6) 0.0788(17) Uani d . 1 . . C
C17 0.7635(2) 0.0068(2) 0.9262(6) 0.0767(17) Uani d . 1 . . C
H17A 0.7735 -0.0229 0.8842 0.092 Uiso calc R 1 . . H
C18 0.7929(2) 0.0213(2) 1.0199(5) 0.0710(15) Uani d . 1 . . C
H18A 0.8223 0.0008 1.0403 0.085 Uiso calc R 1 . . H
C19 0.84756(18) 0.17511(19) 1.2151(4) 0.0506(11) Uani d . 1 . . C
C20 0.87453(16) 0.20302(17) 1.0346(4) 0.0458(10) Uani d . 1 . . C
C21 0.8869(2) 0.29103(18) 0.9842(4) 0.0576(12) Uani d D 1 . . C
C22 0.8721(2) 0.30919(18) 1.0862(5) 0.0606(13) Uani d . 1 . . C
C23 0.84585(17) 0.27262(18) 1.1698(4) 0.0513(11) Uani d . 1 . . C
H23A 0.8599 0.2809 1.2445 0.062 Uiso calc R 1 A . H
C24 0.78635(18) 0.28248(18) 1.1703(4) 0.0520(11) Uani d . 1 . . C
C25 0.7593(2) 0.2937(2) 1.2681(4) 0.0611(13) Uani d . 1 . . C
H25A 0.7774 0.2927 1.3361 0.073 Uiso calc R 1 A . H
C26 0.7055(2) 0.3064(2) 1.2665(5) 0.0678(14) Uani d . 1 . . C
H26A 0.6878 0.3147 1.3329 0.081 Uiso calc R 1 . . H
C27 0.67852(19) 0.30681(18) 1.1667(5) 0.0573(12) Uani d . 1 . . C
C28 0.7031(2) 0.2953(2) 1.0702(5) 0.0757(16) Uani d . 1 . . C
H28A 0.6842 0.2953 1.0030 0.091 Uiso calc R 1 . . H
C29 0.7582(2) 0.2831(2) 1.0716(5) 0.0792(18) Uani d . 1 . . C
H29A 0.7756 0.2755 1.0047 0.095 Uiso calc R 1 A . H
Cl4 0.953(3) 0.4309(11) 0.3672(15) 0.106(3) Uani d PD 0.50 A 1 Cl
C32 0.9339(8) 0.3445(7) 0.6961(12) 0.094(10) Uani d PGD 0.50 A 1 C
C33 0.9278(9) 0.3172(5) 0.5954(16) 0.074(8) Uani d PG 0.50 A 1 C
H33A 0.9182 0.2814 0.5955 0.088 Uiso calc PR 0.50 A 1 H
C34 0.9360(8) 0.3437(7) 0.4944(12) 0.082(9) Uani d PGD 0.50 A 1 C
H34A 0.9320 0.3255 0.4269 0.099 Uiso calc PR 0.50 A 1 H
C35 0.9504(9) 0.3973(7) 0.4941(10) 0.137(14) Uani d PGDU 0.50 A 1 C
C36 0.9565(7) 0.4245(5) 0.5949(13) 0.113(9) Uani d PGD 0.50 A 1 C
H36A 0.9660 0.4604 0.5947 0.136 Uiso calc PR 0.50 A 1 H
C37 0.9482(5) 0.3981(7) 0.6959(10) 0.098(6) Uani d PG 0.50 A 1 C
H37A 0.9523 0.4163 0.7633 0.118 Uiso calc PR 0.50 A 1 H
Cl4' 0.958(3) 0.4283(11) 0.3637(16) 0.106(3) Uani d PD 0.50 A 2 Cl
C32' 0.9229(7) 0.3403(6) 0.6855(9) 0.056(4) Uani d PGD 0.50 A 2 C
C33' 0.9332(9) 0.3122(4) 0.5873(13) 0.080(10) Uani d PG 0.50 A 2 C
H33B 0.9333 0.2751 0.5878 0.096 Uiso calc PR 0.50 A 2 H
C34' 0.9433(8) 0.3397(4) 0.4883(9) 0.080(9) Uani d PGD 0.50 A 2 C
H34B 0.9502 0.3209 0.4226 0.096 Uiso calc PR 0.50 A 2 H
C35' 0.9431(6) 0.3952(4) 0.4875(8) 0.051(4) Uani d PGD 0.50 A 2 C
C36' 0.9328(6) 0.4232(4) 0.5857(10) 0.082(5) Uani d PGD 0.50 A 2 C
H36B 0.9327 0.4604 0.5852 0.099 Uiso calc PR 0.50 A 2 H
C37' 0.9227(5) 0.3958(6) 0.6847(8) 0.077(5) Uani d PGU 0.50 A 2 C
H37B 0.9158 0.4145 0.7504 0.093 Uiso calc PR 0.50 A 2 H
C31 0.9144(3) 0.3121(2) 0.7952(4) 0.086(2) Uani d D 1 . . C
H31A 0.8974 0.2784 0.7814 0.103 Uiso d PR 0.50 A 1 H
H31B 0.9237 0.2749 0.7915 0.103 Uiso d PR 0.30 A 2 H
H31C 0.9237 0.2749 0.7915 0.103 Uiso d PR 0.20 A 3 H
C30 0.9177(3) 0.3236(4) 0.9009(8) 0.064(4) Uani d PD 0.50 A 1 C
C38 0.9523(4) 0.3689(4) 0.9341(10) 0.079(3) Uani d PD 0.50 A 1 C
H38A 0.9760 0.3568 0.9932 0.095 Uiso calc PR 0.50 A 1 H
H38B 0.9743 0.3786 0.8704 0.095 Uiso calc PR 0.50 A 1 H
C39 0.9241(6) 0.4170(4) 0.9735(11) 0.107(7) Uani d PD 0.50 A 1 C
H39A 0.9178 0.4399 0.9092 0.128 Uiso calc PR 0.50 A 1 H
H39B 0.9478 0.4361 1.0237 0.128 Uiso calc PR 0.50 A 1 H
C40 0.8728(5) 0.4090(5) 1.0317(11) 0.086(4) Uani d PDU 0.50 A 1 C
H40A 0.8460 0.3994 0.9765 0.103 Uiso calc PR 0.50 A 1 H
H40B 0.8620 0.4427 1.0647 0.103 Uiso calc PR 0.50 A 1 H
C30' 0.8957(6) 0.3301(7) 0.8904(11) 0.034(4) Uani d PD 0.30 A 2 C
C38' 0.8600(9) 0.3781(9) 0.8937(18) 0.092(6) Uani d PD 0.30 A 2 C
H38C 0.8269 0.3692 0.9313 0.110 Uiso calc PR 0.30 A 2 H
H38D 0.8516 0.3893 0.8179 0.110 Uiso calc PR 0.30 A 2 H
C39' 0.8875(12) 0.4233(6) 0.9555(11) 0.119(14) Uani d PD 0.30 A 2 C
H39C 0.8619 0.4515 0.9708 0.143 Uiso calc PR 0.30 A 2 H
H39D 0.9157 0.4381 0.9090 0.143 Uiso calc PR 0.30 A 2 H
C40' 0.9111(7) 0.4033(7) 1.0653(14) 0.087(7) Uani d PD 0.30 A 2 C
H40C 0.9442 0.3844 1.0504 0.104 Uiso calc PR 0.30 A 2 H
H40D 0.9192 0.4334 1.1136 0.104 Uiso calc PR 0.30 A 2 H
C30" 0.8910(7) 0.3266(15) 0.8900(19) 0.064(4) Uani d PDU 0.20 A 3 C
C38" 0.8706(16) 0.3843(19) 0.882(3) 0.092(6) Uani d PD 0.20 A 3 C
H38E 0.8972 0.4089 0.9104 0.110 Uiso calc PR 0.20 A 3 H
H38F 0.8633 0.3934 0.8041 0.110 Uiso calc PR 0.20 A 3 H
C39" 0.8201(10) 0.3880(12) 0.9503(15) 0.106(11) Uani d PDU 0.20 A 3 C
H39E 0.7964 0.4141 0.9165 0.127 Uiso calc PR 0.20 A 3 H
H39F 0.8022 0.3537 0.9496 0.127 Uiso calc PR 0.20 A 3 H
C40" 0.8312(11) 0.4039(10) 1.0693(16) 0.079(9) Uani d PD 0.20 A 3 C
H40E 0.7983 0.4025 1.1122 0.095 Uiso calc PR 0.20 A 3 H
H40F 0.8442 0.4404 1.0711 0.095 Uiso calc PR 0.20 A 3 H
C41 0.8728(3) 0.3667(2) 1.1232(5) 0.0809(17) Uani d D 1 . . C
H41A 0.9041 0.3716 1.1686 0.097 Uiso d PR 0.50 A 1 H
H41B 0.8423 0.3725 1.1704 0.097 Uiso d PR 0.50 A 1 H
H41C 0.8812 0.3672 1.2017 0.097 Uiso d PR 0.30 A 2 H
H41D 0.8378 0.3817 1.1143 0.097 Uiso d PR 0.30 A 2 H
H41E 0.9068 0.3823 1.1050 0.097 Uiso d PR 0.20 A 3 H
H41F 0.8688 0.3676 1.2032 0.097 Uiso d PR 0.20 A 3 H

loop_
_atom_site_aniso_label
_atom_site_aniso_U_11
_atom_site_aniso_U_22
_atom_site_aniso_U_33
_atom_site_aniso_U_12
_atom_site_aniso_U_13
_atom_site_aniso_U_23
S1 0.0590(7) 0.0495(6) 0.0410(6) 0.0031(5) 0.0016(5) -0.0026(5)
Cl1 0.0925(12) 0.1111(14) 0.193(2) 0.0435(11) -0.0403(14) -0.0532(16)
Cl2 0.1005(13) 0.1114(13) 0.1343(17) -0.0073(10) -0.0487(13) -0.0048(12)
Cl3 0.0586(8) 0.0682(8) 0.1093(12) 0.0072(6) -0.0049(8) -0.0023(8)
N1 0.055(2) 0.046(2) 0.041(2) -0.0061(17) 0.0010(17) 0.0006(17)
N2 0.051(2) 0.054(2) 0.042(2) 0.0080(18) 0.0027(17) -0.0059(18)
N3 0.067(3) 0.072(3) 0.052(2) 0.002(2) 0.008(2) 0.017(2)
N4 0.052(2) 0.080(3) 0.063(3) 0.016(2) 0.010(2) -0.015(2)
O1 0.078(2) 0.061(2) 0.064(2) 0.0044(18) -0.0014(19) -0.0130(19)
O2 0.074(2) 0.080(2) 0.0426(19) 0.0193(18) 0.0127(17) 0.0001(17)
C1 0.050(2) 0.053(3) 0.045(3) 0.008(2) 0.007(2) 0.003(2)
C2 0.053(3) 0.059(3) 0.068(3) 0.006(2) 0.010(3) 0.007(3)
C3 0.077(4) 0.071(4) 0.072(4) -0.009(3) 0.006(3) 0.019(3)
C4 0.055(3) 0.058(3) 0.042(3) 0.006(2) 0.007(2) 0.004(2)
C5 0.061(3) 0.063(3) 0.049(3) 0.019(3) 0.002(2) 0.004(3)
C6 0.054(3) 0.068(3) 0.052(3) 0.008(2) -0.004(2) -0.006(2)
C7 0.060(3) 0.061(3) 0.042(3) 0.013(2) -0.004(2) 0.001(2)
C8 0.061(3) 0.079(4) 0.062(3) 0.015(3) -0.006(3) -0.007(3)
C9 0.085(4) 0.097(4) 0.064(4) 0.013(4) -0.020(3) -0.016(3)
C10 0.066(4) 0.113(5) 0.084(4) -0.001(4) -0.015(3) -0.018(4)
C11 0.053(3) 0.119(5) 0.081(4) 0.007(3) -0.003(3) -0.018(4)
C12 0.096(4) 0.098(4) 0.069(4) 0.014(4) 0.002(3) 0.032(3)
C13 0.045(3) 0.051(3) 0.074(3) -0.005(2) -0.001(2) 0.008(3)
C14 0.053(3) 0.066(3) 0.125(6) 0.008(3) 0.005(3) -0.005(4)
C15 0.056(3) 0.085(4) 0.119(6) 0.005(3) -0.021(4) 0.000(4)
C16 0.069(4) 0.066(4) 0.102(5) -0.009(3) -0.017(3) 0.010(4)
C17 0.076(4) 0.060(3) 0.094(5) 0.002(3) -0.013(3) -0.004(3)
C18 0.063(3) 0.057(3) 0.093(4) 0.004(2) -0.005(3) -0.001(3)
C19 0.046(3) 0.063(3) 0.043(3) 0.007(2) -0.002(2) 0.003(2)
C20 0.041(2) 0.051(3) 0.045(3) 0.0018(19) -0.006(2) -0.013(2)
C21 0.071(3) 0.050(3) 0.052(3) -0.005(2) -0.002(3) -0.004(2)
C22 0.069(3) 0.051(3) 0.062(3) 0.003(2) 0.001(3) -0.005(3)
C23 0.055(3) 0.056(3) 0.043(3) 0.003(2) -0.005(2) -0.014(2)
C24 0.053(3) 0.052(3) 0.051(3) 0.008(2) -0.005(2) -0.005(2)
C25 0.066(3) 0.072(3) 0.045(3) 0.011(3) 0.000(2) 0.008(2)
C26 0.070(4) 0.077(4) 0.056(3) 0.010(3) 0.017(3) 0.008(3)
C27 0.057(3) 0.049(3) 0.066(3) 0.004(2) -0.005(3) 0.003(2)
C28 0.068(4) 0.098(4) 0.061(4) 0.018(3) -0.016(3) -0.017(3)
C29 0.078(4) 0.108(5) 0.052(3) 0.030(3) -0.016(3) -0.024(3)
Cl4 0.140(8) 0.099(2) 0.0795(13) -0.005(3) -0.0026(18) 0.0287(14)
C32 0.123(18) 0.062(13) 0.097(16) -0.034(11) 0.011(12) 0.015(12)
C33 0.059(11) 0.060(12) 0.10(2) 0.001(9) 0.027(12) -0.010(13)
C34 0.053(9) 0.13(2) 0.060(14) -0.007(10) 0.022(9) -0.024(13)
C35 0.149(16) 0.128(16) 0.134(16) -0.002(9) 0.004(9) 0.002(10)
C36 0.18(3) 0.070(11) 0.085(13) -0.022(10) 0.023(13) 0.010(10)
C37 0.104(13) 0.087(11) 0.104(12) -0.034(10) -0.003(10) 0.012(9)
Cl4' 0.140(8) 0.099(2) 0.0795(13) -0.005(3) -0.0026(18) 0.0287(14)
C32' 0.077(9) 0.041(9) 0.049(9) -0.013(7) 0.019(7) -0.008(7)
C33' 0.15(3) 0.047(10) 0.048(12) -0.018(11) 0.039(13) -0.006(9)
C34' 0.121(19) 0.047(10) 0.073(15) 0.000(10) 0.038(12) 0.012(9)
C35' 0.059(7) 0.037(7) 0.057(7) -0.012(5) 0.005(5) 0.005(5)
C36' 0.109(14) 0.040(7) 0.099(13) -0.011(7) -0.004(9) 0.007(8)
C37' 0.107(9) 0.062(7) 0.063(7) -0.016(7) 0.008(6) -0.002(6)
C31 0.137(6) 0.045(3) 0.076(4) -0.004(3) 0.031(4) -0.002(3)
C30 0.062(7) 0.057(6) 0.073(7) 0.004(6) 0.003(6) -0.005(5)
C38 0.088(8) 0.083(8) 0.068(7) -0.016(7) 0.010(6) -0.001(6)
C39 0.20(2) 0.066(10) 0.055(8) -0.034(11) -0.005(11) 0.016(7)
C40 0.092(8) 0.073(7) 0.094(8) -0.006(7) 0.019(7) -0.018(7)
C30' 0.040(8) 0.028(9) 0.033(9) -0.001(7) -0.016(7) 0.003(7)
C38' 0.108(15) 0.077(11) 0.091(11) 0.020(10) 0.038(10) 0.002(9)
C39' 0.23(4) 0.048(14) 0.080(19) 0.042(19) -0.02(2) -0.030(13)
C40' 0.117(19) 0.040(10) 0.103(18) -0.034(12) 0.018(15) -0.009(11)
C30" 0.062(7) 0.057(6) 0.073(7) 0.004(6) 0.003(6) -0.005(5)
C38" 0.108(15) 0.077(11) 0.091(11) 0.020(10) 0.038(10) 0.002(9)
C39" 0.106(14) 0.100(14) 0.111(14) 0.001(9) -0.004(10) -0.002(9)
C40" 0.11(2) 0.056(16) 0.070(19) 0.044(17) 0.004(17) -0.006(14)
C41 0.104(4) 0.061(3) 0.078(4) 0.006(3) 0.003(3) -0.024(3)

loop_
_atom_type_symbol
_atom_type_description
_atom_type_scat_dispersion_real
_atom_type_scat_dispersion_imag
_atom_type_scat_source
C C 0.0033 0.0016 'International Tables Vol C Tables 4.2.6.8 and 6.1.1.4'
H H 0.0000 0.0000 'International Tables Vol C Tables 4.2.6.8 and 6.1.1.4'
N N 0.0061 0.0033 'International Tables Vol C Tables 4.2.6.8 and 6.1.1.4'
O O 0.0106 0.0060 'International Tables Vol C Tables 4.2.6.8 and 6.1.1.4'
S S 0.1246 0.1234 'International Tables Vol C Tables 4.2.6.8 and 6.1.1.4'
Cl Cl 0.1484 0.1585 'International Tables Vol C Tables 4.2.6.8 and 6.1.1.4'

loop_
_geom_angle_atom_site_label_1
_geom_angle_atom_site_label_2
_geom_angle_atom_site_label_3
_geom_angle
C20 S1 C1 94.0(2)
C20 N1 C21 116.9(4)
C19 N2 C20 117.4(4)
C19 N2 C23 122.5(4)
C20 N2 C23 119.2(4)
C12 N3 C3 114.9(5)
C12 N3 C4 115.1(4)
C3 N3 C4 106.9(4)
C5 N4 C6 112.0(4)
C5 N4 H4 124.0
C6 N4 H4 124.0
C19 C1 C4 111.0(4)
C19 C1 C2 109.9(4)
C4 C1 C2 103.6(3)
C19 C1 S1 104.7(3)
C4 C1 S1 111.6(3)
C2 C1 S1 116.3(3)
C13 C2 C3 117.9(4)
C13 C2 C1 115.8(4)
C3 C2 C1 104.6(4)
C13 C2 H2A 105.8
C3 C2 H2A 105.8
C1 C2 H2A 105.8
N3 C3 C2 104.2(4)
N3 C3 H3A 110.9
C2 C3 H3A 110.9
N3 C3 H3B 110.9
C2 C3 H3B 110.9
H3A C3 H3B 108.9
N3 C4 C7 114.2(4)
N3 C4 C5 112.9(4)
C7 C4 C5 101.7(4)
N3 C4 C1 102.3(3)
C7 C4 C1 117.2(4)
C5 C4 C1 108.8(4)
O1 C5 N4 125.4(4)
O1 C5 C4 127.2(5)
N4 C5 C4 107.4(4)
C11 C6 C7 122.8(5)
C11 C6 N4 127.5(5)
C7 C6 N4 109.7(4)
C8 C7 C6 118.9(5)
C8 C7 C4 131.7(4)
C6 C7 C4 109.1(4)
C7 C8 C9 118.5(5)
C7 C8 H8A 120.8
C9 C8 H8A 120.8
C10 C9 C8 120.8(6)
C10 C9 H9A 119.6
C8 C9 H9A 119.6
C9 C10 C11 121.1(6)
C9 C10 H10A 119.4
C11 C10 H10A 119.4
C6 C11 C10 117.8(5)
C6 C11 H11A 121.1
C10 C11 H11A 121.1
N3 C12 H12A 109.5
N3 C12 H12B 109.5
H12A C12 H12B 109.5
N3 C12 H12C 109.5
H12A C12 H12C 109.5
H12B C12 H12C 109.5
C14 C13 C18 115.1(5)
C14 C13 C2 123.0(5)
C18 C13 C2 121.9(4)
C13 C14 C15 123.4(6)
C13 C14 Cl1 119.6(5)
C15 C14 Cl1 117.0(5)
C16 C15 C14 119.2(5)
C16 C15 H15A 120.4
C14 C15 H15A 120.4
C15 C16 C17 120.4(6)
C15 C16 Cl2 120.4(5)
C17 C16 Cl2 119.2(5)
C16 C17 C18 119.7(6)
C16 C17 H17A 120.1
C18 C17 H17A 120.1
C17 C18 C13 122.1(5)
C17 C18 H18A 119.0
C13 C18 H18A 119.0
O2 C19 N2 122.6(4)
O2 C19 C1 124.3(4)
N2 C19 C1 113.2(4)
N1 C20 N2 126.8(4)
N1 C20 S1 122.9(3)
N2 C20 S1 110.3(3)
C22 C21 C30" 121.1(9)
C22 C21 N1 122.1(4)
C30" C21 N1 115.2(9)
C22 C21 C30 123.7(5)
C30" C21 C30 26.8(8)
N1 C21 C30 112.5(4)
C22 C21 C30' 119.5(6)
C30" C21 C30' 5.1(9)
N1 C21 C30' 117.7(6)
C30 C21 C30' 22.6(6)
C21 C22 C23 120.8(4)
C21 C22 C41 125.6(5)
C23 C22 C41 113.1(4)
N2 C23 C22 110.0(4)
N2 C23 C24 111.9(4)
C22 C23 C24 109.5(4)
N2 C23 H23A 108.5
C22 C23 H23A 108.5
C24 C23 H23A 108.5
C29 C24 C25 118.1(4)
C29 C24 C23 120.4(5)
C25 C24 C23 121.5(4)
C24 C25 C26 120.9(5)
C24 C25 H25A 119.5
C26 C25 H25A 119.5
C27 C26 C25 119.6(5)
C27 C26 H26A 120.2
C25 C26 H26A 120.2
C28 C27 C26 121.4(5)
C28 C27 Cl3 118.6(4)
C26 C27 Cl3 120.0(4)
C27 C28 C29 119.0(5)
C27 C28 H28A 120.5
C29 C28 H28A 120.5
C24 C29 C28 121.0(5)
C24 C29 H29A 119.5
C28 C29 H29A 119.5
C33 C32 C37 120.0
C33 C32 C31 112.2(13)
C37 C32 C31 127.0(13)
C34 C33 C32 120.0
C34 C33 H33A 120.0
C32 C33 H33A 120.0
C35 C34 C33 120.0
C35 C34 H34A 120.0
C33 C34 H34A 120.0
C34 C35 C36 120.0
C34 C35 Cl4 118.7(7)
C36 C35 Cl4 120.9(7)
C37 C36 C35 120.0
C37 C36 H36A 120.0
C35 C36 H36A 120.0
C36 C37 C32 120.0
C36 C37 H37A 120.0
C32 C37 H37A 120.0
C33' C32' C37' 120.0
C33' C32' C31 121.6(10)
C37' C32' C31 118.4(10)
C34' C33' C32' 120.0
C34' C33' H33B 120.0
C32' C33' H33B 120.0
C33' C34' C35' 120.0
C33' C34' H34B 120.0
C35' C34' H34B 120.0
C36' C35' C34' 120.0
C36' C35' Cl4' 121.0(7)
C34' C35' Cl4' 118.9(7)
C35' C36' C37' 120.0
C35' C36' H36B 120.0
C37' C36' H36B 120.0
C36' C37' C32' 120.0
C36' C37' H37B 120.0
C32' C37' H37B 120.0
C30 C31 C30' 26.1(8)
C30 C31 C30" 30.2(10)
C30' C31 C30" 6.3(13)
C30 C31 C32' 137.2(9)
C30' C31 C32' 130.2(12)
C30" C31 C32' 133(2)
C30 C31 C32 128.3(11)
C30' C31 C32 127.5(13)
C30" C31 C32 132(2)
C32' C31 C32 12.2(14)
C30 C31 H31A 113.0
C30' C31 H31A 107.0
C30" C31 H31A 101.1
C32' C31 H31A 109.0
C32 C31 H31A 118.7
C30 C31 H31B 104.2
C30' C31 H31B 117.4
C30" C31 H31B 114.3
C32' C31 H31B 112.4
C32 C31 H31B 113.9
H31A C31 H31B 41.2
C30 C31 H31C 104.2
C30' C31 H31C 117.4
C30" C31 H31C 114.3
C32' C31 H31C 112.4
C32 C31 H31C 113.9
H31A C31 H31C 41.2
H31B C31 H31C 0.0
C31 C30 C38 117.9(11)
C31 C30 C21 119.4(8)
C38 C30 C21 122.7(8)
C39 C38 C30 115.6(7)
C39 C38 H38A 108.4
C30 C38 H38A 108.4
C39 C38 H38B 108.4
C30 C38 H38B 108.4
H38A C38 H38B 107.4
C38 C39 C40 117.2(7)
C38 C39 H39A 108.0
C40 C39 H39A 108.0
C38 C39 H39B 108.0
C40 C39 H39B 108.0
H39A C39 H39B 107.2
C39 C40 C41 115.5(8)
C39 C40 H40A 108.4
C41 C40 H40A 108.4
C39 C40 H40B 108.4
C41 C40 H40B 108.4
H40A C40 H40B 107.5
C39 C40 H41D 152.7
C41 C40 H41D 37.2
H40A C40 H41D 86.0
H40B C40 H41D 88.2
C39 C40 H41E 80.0
C41 C40 H41E 38.2
H40A C40 H41E 136.9
H40B C40 H41E 109.5
H41D C40 H41E 73.9
C31 C30' C38' 120.9(16)
C31 C30' C21 118.3(13)
C38' C30' C21 114.6(12)
C30' C38' C39' 110.0(9)
C30' C38' H38C 109.7
C39' C38' H38C 109.7
C30' C38' H38D 109.7
C39' C38' H38D 109.7
H38C C38' H38D 108.2
C38' C39' C40' 110.4(8)
C38' C39' H39C 109.6
C40' C39' H39C 109.6
C38' C39' H39D 109.6
C40' C39' H39D 109.6
H39C C39' H39D 108.1
C41 C40' C39' 110.5(9)
C41 C40' H40C 109.6
C39' C40' H40C 109.6
C41 C40' H40D 109.6
C39' C40' H40D 109.6
H40C C40' H40D 108.1
C41 C40' H41A 37.7
C39' C40' H41A 148.1
H40C C40' H41A 89.6
H40D C40' H41A 86.9
C41 C40' H41E 31.5
C39' C40' H41E 138.8
H40C C40' H41E 83.9
H40D C40' H41E 102.1
H41A C40' H41E 15.2
C31 C30" C21 122(3)
C31 C30" C38" 110(3)
C21 C30" C38" 127.5(11)
C39" C38" C30" 108(3)
C39" C38" H38E 110.2
C30" C38" H38E 110.2
C39" C38" H38F 110.2
C30" C38" H38F 110.2
H38E C38" H38F 108.5
C40" C39" C38" 112.1(10)
C40" C39" H39E 109.2
C38" C39" H39E 109.2
C40" C39" H39F 109.2
C38" C39" H39F 109.2
H39E C39" H39F 107.9
C39" C40" C41 111.0(9)
C39" C40" H40E 109.4
C41 C40" H40E 109.4
C39" C40" H40F 109.4
C41 C40" H40F 109.4
H40E C40" H40F 108.0
C39" C40" H41B 132.2
C41 C40" H41B 37.2
H40E C40" H41B 73.0
H40F C40" H41B 115.0
C39" C40" H41D 119.6
C41 C40" H41D 31.6
H40E C40" H41D 78.2
H40F C40" H41D 125.3
H41B C40" H41D 12.8
C40' C41 C22 117.3(9)
C40' C41 C40 40.8(8)
C22 C41 C40 117.1(7)
C40' C41 C40" 82.6(15)
C22 C41 C40" 116.7(10)
C40 C41 C40" 43.8(13)
C40' C41 H41A 70.0
C22 C41 H41A 107.3
C40 C41 H41A 108.4
C40" C41 H41A 135.3
C40' C41 H41B 133.4
C22 C41 H41B 108.0
C40 C41 H41B 108.3
C40" C41 H41B 67.2
H41A C41 H41B 107.4
C40' C41 H41C 107.7
C22 C41 H41C 107.5
C40 C41 H41C 133.8
C40" C41 H41C 123.2
H41A C41 H41C 43.1
H41B C41 H41C 66.4
C40' C41 H41D 107.2
C22 C41 H41D 109.3
C40 C41 H41D 69.3
C40" C41 H41D 25.6
H41A C41 H41D 139.3
H41B C41 H41D 43.8
H41C C41 H41D 107.6
C40' C41 H41E 22.9
C22 C41 H41E 109.4
C40 C41 H41E 63.6
C40" C41 H41E 105.1
H41A C41 H41E 49.7
H41B C41 H41E 140.8
H41C C41 H41E 91.3
H41D C41 H41E 128.7
C40' C41 H41F 120.8
C22 C41 H41F 108.3
C40 C41 H41F 134.1
C40" C41 H41F 109.1
H41A C41 H41F 61.5
H41B C41 H41F 47.8
H41C C41 H41F 18.7
H41D C41 H41F 90.2
H41E C41 H41F 108.0

loop_
_geom_bond_atom_site_label_1
_geom_bond_atom_site_label_2
_geom_bond_distance
S1 C20 1.753(4)
S1 C1 1.832(5)
Cl1 C14 1.739(6)
Cl2 C16 1.724(7)
Cl3 C27 1.741(5)
N1 C20 1.264(6)
N1 C21 1.439(6)
N2 C19 1.370(6)
N2 C20 1.394(6)
N2 C23 1.481(6)
N3 C12 1.455(7)
N3 C3 1.456(7)
N3 C4 1.457(6)
N4 C5 1.363(6)
N4 C6 1.406(6)
N4 H4 0.8600
O1 C5 1.217(6)
O2 C19 1.204(5)
C1 C19 1.529(7)
C1 C4 1.581(6)
C1 C2 1.584(7)
C2 C13 1.492(7)
C2 C3 1.521(7)
C2 H2A 0.9800
C3 H3A 0.9700
C3 H3B 0.9700
C4 C7 1.512(7)
C4 C5 1.563(7)
C6 C11 1.366(8)
C6 C7 1.389(7)
C7 C8 1.376(7)
C8 C9 1.407(8)
C8 H8A 0.9300
C9 C10 1.362(8)
C9 H9A 0.9300
C10 C11 1.380(9)
C10 H10A 0.9300
C11 H11A 0.9300
C12 H12A 0.9600
C12 H12B 0.9600
C12 H12C 0.9600
C13 C14 1.381(7)
C13 C18 1.395(7)
C14 C15 1.386(9)
C15 C16 1.350(9)
C15 H15A 0.9300
C16 C17 1.365(8)
C17 C18 1.388(8)
C17 H17A 0.9300
C18 H18A 0.9300
C21 C22 1.351(7)
C21 C30" 1.44(4)
C21 C30 1.499(13)
C21 C30' 1.50(2)
C22 C23 1.505(7)
C22 C41 1.505(7)
C23 C24 1.510(6)
C23 H23A 0.9800
C24 C29 1.372(7)
C24 C25 1.378(7)
C25 C26 1.383(7)
C25 H25A 0.9300
C26 C27 1.369(7)
C26 H26A 0.9300
C27 C28 1.337(7)
C28 C29 1.413(8)
C28 H28A 0.9300
C29 H29A 0.9300
Cl4 C35 1.733(8)
C32 C33 1.3900
C32 C37 1.3900
C32 C31 1.513(8)
C33 C34 1.3900
C33 H33A 0.9300
C34 C35 1.3900
C34 H34A 0.9300
C35 C36 1.3900
C36 C37 1.3900
C36 H36A 0.9300
C37 H37A 0.9300
Cl4' C35' 1.732(8)
C32' C33' 1.3900
C32' C37' 1.3900
C32' C31 1.502(7)
C33' C34' 1.3900
C33' H33B 0.9300
C34' C35' 1.3900
C34' H34B 0.9300
C35' C36' 1.3900
C36' C37' 1.3900
C36' H36B 0.9300
C37' H37B 0.9300
C31 C30 1.296(9)
C31 C30' 1.309(9)
C31 C30" 1.324(10)
C31 H31A 0.9600
C31 H31B 0.9600
C31 H31C 0.9600
C30 C38 1.480(9)
C38 C39 1.472(8)
C38 H38A 0.9700
C38 H38B 0.9700
C39 C40 1.475(9)
C39 H39A 0.9700
C39 H39B 0.9700
C40 C41 1.521(9)
C40 H40A 0.9700
C40 H40B 0.9700
C30' C38' 1.498(10)
C38' C39' 1.516(10)
C38' H38C 0.9700
C38' H38D 0.9700
C39' C40' 1.522(9)
C39' H39C 0.9700
C39' H39D 0.9700
C40' C41 1.495(9)
C40' H40C 0.9700
C40' H40D 0.9700
C40' H41E 0.7161
C30" C38" 1.54(5)
C38" C39" 1.508(10)
C38" H38E 0.9700
C38" H38F 0.9700
C39" C40" 1.500(10)
C39" H39E 0.9700
C39" H39F 0.9700
C40" C41 1.540(10)
C40" H40E 0.9700
C40" H40F 0.9700
C40" H41D 0.7908
C41 H41A 0.9602
C41 H41B 0.9600
C41 H41C 0.9601
C41 H41D 0.9599
C41 H41E 0.9602
C41 H41F 0.9600

loop_
_geom_hbond_atom_site_label_D
_geom_hbond_atom_site_label_H
_geom_hbond_atom_site_label_A
_geom_hbond_site_symmetry_A
_geom_hbond_distance_DH
_geom_hbond_distance_HA
_geom_hbond_distance_DA
_geom_hbond_angle_DHA
N4 H4 O1 3_667 0.86 2.43 2.952(6) 119.6
N4 H4 O1 2_755 0.86 2.54 3.282(5) 144.9

loop_
_geom_torsion_atom_site_label_1
_geom_torsion_atom_site_label_2
_geom_torsion_atom_site_label_3
_geom_torsion_atom_site_label_4
_geom_torsion
C20 S1 C1 C19 5.4(3)
C20 S1 C1 C4 -114.7(3)
C20 S1 C1 C2 126.8(3)
C19 C1 C2 C13 109.9(5)
C4 C1 C2 C13 -131.5(4)
S1 C1 C2 C13 -8.8(5)
C19 C1 C2 C3 -118.6(4)
C4 C1 C2 C3 0.0(5)
S1 C1 C2 C3 122.8(4)
C12 N3 C3 C2 -172.0(4)
C4 N3 C3 C2 -42.8(5)
C13 C2 C3 N3 154.9(4)
C1 C2 C3 N3 24.5(5)
C12 N3 C4 C7 -61.3(6)
C3 N3 C4 C7 169.6(4)
C12 N3 C4 C5 54.2(6)
C3 N3 C4 C5 -74.8(5)
C12 N3 C4 C1 170.9(5)
C3 N3 C4 C1 41.9(5)
C19 C1 C4 N3 93.5(4)
C2 C1 C4 N3 -24.3(5)
S1 C1 C4 N3 -150.2(3)
C19 C1 C4 C7 -32.3(5)
C2 C1 C4 C7 -150.1(4)
S1 C1 C4 C7 84.0(4)
C19 C1 C4 C5 -146.9(4)
C2 C1 C4 C5 95.3(4)
S1 C1 C4 C5 -30.6(4)
C6 N4 C5 O1 -178.3(5)
C6 N4 C5 C4 -0.4(5)
N3 C4 C5 O1 55.8(7)
C7 C4 C5 O1 178.7(5)
C1 C4 C5 O1 -57.0(6)
N3 C4 C5 N4 -122.0(4)
C7 C4 C5 N4 0.9(5)
C1 C4 C5 N4 125.2(4)
C5 N4 C6 C11 178.8(6)
C5 N4 C6 C7 -0.2(6)
C11 C6 C7 C8 -3.3(8)
N4 C6 C7 C8 175.8(5)
C11 C6 C7 C4 -178.3(5)
N4 C6 C7 C4 0.8(6)
N3 C4 C7 C8 -53.2(7)
C5 C4 C7 C8 -175.1(5)
C1 C4 C7 C8 66.4(7)
N3 C4 C7 C6 120.9(4)
C5 C4 C7 C6 -1.0(5)
C1 C4 C7 C6 -119.5(4)
C6 C7 C8 C9 3.4(8)
C4 C7 C8 C9 177.1(5)
C7 C8 C9 C10 -2.1(9)
C8 C9 C10 C11 0.4(10)
C7 C6 C11 C10 1.6(10)
N4 C6 C11 C10 -177.3(6)
C9 C10 C11 C6 -0.1(10)
C3 C2 C13 C14 145.8(5)
C1 C2 C13 C14 -89.2(6)
C3 C2 C13 C18 -35.2(7)
C1 C2 C13 C18 89.8(6)
C18 C13 C14 C15 4.1(9)
C2 C13 C14 C15 -176.8(6)
C18 C13 C14 Cl1 -175.8(4)
C2 C13 C14 Cl1 3.3(8)
C13 C14 C15 C16 -3.8(10)
Cl1 C14 C15 C16 176.1(5)
C14 C15 C16 C17 0.9(10)
C14 C15 C16 Cl2 179.8(5)
C15 C16 C17 C18 1.3(9)
Cl2 C16 C17 C18 -177.6(5)
C16 C17 C18 C13 -0.8(9)
C14 C13 C18 C17 -1.8(8)
C2 C13 C18 C17 179.1(5)
C20 N2 C19 O2 -173.7(4)
C23 N2 C19 O2 -4.7(7)
C20 N2 C19 C1 5.8(5)
C23 N2 C19 C1 174.9(4)
C4 C1 C19 O2 -67.1(6)
C2 C1 C19 O2 46.8(6)
S1 C1 C19 O2 172.4(4)
C4 C1 C19 N2 113.4(4)
C2 C1 C19 N2 -132.7(4)
S1 C1 C19 N2 -7.1(4)
C21 N1 C20 N2 3.9(6)
C21 N1 C20 S1 -174.7(3)
C19 N2 C20 N1 179.9(4)
C23 N2 C20 N1 10.5(6)
C19 N2 C20 S1 -1.4(5)
C23 N2 C20 S1 -170.8(3)
C1 S1 C20 N1 176.1(4)
C1 S1 C20 N2 -2.7(3)
C20 N1 C21 C22 -4.0(7)
C20 N1 C21 C30" -169.3(9)
C20 N1 C21 C30 161.5(4)
C20 N1 C21 C30' -174.2(8)
C30" C21 C22 C23 154.1(8)
N1 C21 C22 C23 -10.3(7)
C30 C21 C22 C23 -174.2(4)
C30' C21 C22 C23 159.7(8)
C30" C21 C22 C41 -17.4(10)
N1 C21 C22 C41 178.2(5)
C30 C21 C22 C41 14.3(8)
C30' C21 C22 C41 -11.8(10)
C19 N2 C23 C22 169.2(4)
C20 N2 C23 C22 -22.0(5)
C19 N2 C23 C24 -68.9(5)
C20 N2 C23 C24 100.0(5)
C21 C22 C23 N2 22.1(6)
C41 C22 C23 N2 -165.3(4)
C21 C22 C23 C24 -101.2(5)
C41 C22 C23 C24 71.4(5)
N2 C23 C24 C29 -72.0(6)
C22 C23 C24 C29 50.2(6)
N2 C23 C24 C25 111.4(5)
C22 C23 C24 C25 -126.4(5)
C29 C24 C25 C26 -1.4(8)
C23 C24 C25 C26 175.3(5)
C24 C25 C26 C27 1.3(8)
C25 C26 C27 C28 -0.3(8)
C25 C26 C27 Cl3 -179.3(4)
C26 C27 C28 C29 -0.7(9)
Cl3 C27 C28 C29 178.3(5)
C25 C24 C29 C28 0.4(8)
C23 C24 C29 C28 -176.4(5)
C27 C28 C29 C24 0.6(9)
C37 C32 C33 C34 0.0
C31 C32 C33 C34 170.4(17)
C32 C33 C34 C35 0.0
C33 C34 C35 C36 0.0
C33 C34 C35 Cl4 -173(3)
C34 C35 C36 C37 0.0
Cl4 C35 C36 C37 173(3)
C35 C36 C37 C32 0.0
C33 C32 C37 C36 0.0
C31 C32 C37 C36 -168.8(19)
C37' C32' C33' C34' 0.0
C31 C32' C33' C34' -177.0(15)
C32' C33' C34' C35' 0.0
C33' C34' C35' C36' 0.0
C33' C34' C35' Cl4' 178(3)
C34' C35' C36' C37' 0.0
Cl4' C35' C36' C37' -178(3)
C35' C36' C37' C32' 0.0
C33' C32' C37' C36' 0.0
C31 C32' C37' C36' 177.1(14)
C33' C32' C31 C30 158.0(10)
C37' C32' C31 C30 -19(2)
C33' C32' C31 C30' -166.9(12)
C37' C32' C31 C30' 16(2)
C33' C32' C31 C30" -159.2(11)
C37' C32' C31 C30" 24(2)
C33' C32' C31 C32 111(7)
C37' C32' C31 C32 -66(6)
C33 C32 C31 C30 174.6(8)
C37 C32 C31 C30 -16(2)
C33 C32 C31 C30' -152.2(13)
C37 C32 C31 C30' 17(2)
C33 C32 C31 C30" -145.9(15)
C37 C32 C31 C30" 24(2)
C33 C32 C31 C32' -45(6)
C37 C32 C31 C32' 125(7)
C30' C31 C30 C38 -110(2)
C30" C31 C30 C38 -120(4)
C32' C31 C30 C38 -23.0(13)
C32 C31 C30 C38 -11.6(12)
C30' C31 C30 C21 70(2)
C30" C31 C30 C21 60(4)
C32' C31 C30 C21 157.3(12)
C32 C31 C30 C21 168.7(12)
C22 C21 C30 C31 -156.0(6)
C30" C21 C30 C31 -62.8(19)
N1 C21 C30 C31 38.8(5)
C30' C21 C30 C31 -69.6(15)
C22 C21 C30 C38 24.3(6)
C30" C21 C30 C38 117.5(19)
N1 C21 C30 C38 -140.9(5)
C30' C21 C30 C38 110.7(15)
C31 C30 C38 C39 109.1(10)
C21 C30 C38 C39 -71.2(10)
C30 C38 C39 C40 31.4(17)
C38 C39 C40 C41 47.9(18)
C30 C31 C30' C38' 141(3)
C32' C31 C30' C38' 24(2)
C32 C31 C30' C38' 39(2)
C30 C31 C30' C21 -68(2)
C32' C31 C30' C21 174.4(12)
C32 C31 C30' C21 -170.3(12)
C22 C21 C30' C31 174.1(9)
C30" C21 C30' C31 -76(14)
N1 C21 C30' C31 -15.4(15)
C30 C21 C30' C31 66.7(16)
C22 C21 C30' C38' -33.3(13)
C30" C21 C30' C38' 76(15)
N1 C21 C30' C38' 137.1(9)
C30 C21 C30' C38' -141(2)
C31 C30' C38' C39' -115.0(17)
C21 C30' C38' C39' 93.2(16)
C30' C38' C39' C40' -48(2)
C38' C39' C40' C41 -43(2)
C30 C31 C30" C21 -68(4)
C32' C31 C30" C21 178.4(12)
C32 C31 C30" C21 -165.2(13)
C30 C31 C30" C38" 112(4)
C32' C31 C30" C38" -1.6(12)
C32 C31 C30" C38" 14.8(13)
C22 C21 C30" C31 167.5(9)
N1 C21 C30" C31 -27.0(14)
C30 C21 C30" C31 63(2)
C30' C21 C30" C31 94(15)
C22 C21 C30" C38" -12.4(9)
N1 C21 C30" C38" 153.0(14)
C30 C21 C30" C38" -117(2)
C30' C21 C30" C38" -86(15)
C31 C30" C38" C39" 147(2)
C21 C30" C38" C39" -33(2)
C30" C38" C39" C40" 90.9(18)
C38" C39" C40" C41 -54(3)
C39' C40' C41 C22 83.0(15)
C39' C40' C41 C40 -17.8(11)
C39' C40' C41 C40" -33.2(16)
C21 C22 C41 C40' -25.5(11)
C23 C22 C41 C40' 162.4(9)
C21 C22 C41 C40 20.6(9)
C23 C22 C41 C40 -151.5(6)
C21 C22 C41 C40" 70.0(14)
C23 C22 C41 C40" -102.1(14)
C39 C40 C41 C40' 25.2(13)
C39 C40 C41 C22 -76.0(13)
C39 C40 C41 C40" -177(2)
C39" C40" C41 C40' 83(2)
C39" C40" C41 C22 -34(3)
C39" C40" C41 C40 69(2)
